data_7211131
loop_
_publ_author_name
'Perumalla, Sathyanarayana Reddy'
'Sun, Changquan Calvin'

_publ_section_title
;
 Synthon preference in O-protonated amide crystals -- dominance of short
 strong hydrogen bonds
;
_journal_issue 44
_journal_name_full CrystEngComm
_journal_page_first 8941
_journal_paper_doi 10.1039/c3ce41271g
_journal_volume 15
_journal_year 2013
_chemical_formula_sum 'C9 H12 Cl N O6'
_chemical_formula_weight 265.65
_chemical_name_common 'Ethenzamide HClO4 salt'
_chemical_name_systematic
; 
 ? 
;
_space_group_IT_number 14
_symmetry_cell_setting monoclinic
_symmetry_space_group_name_Hall '-P 2ybc'
_symmetry_space_group_name_H-M 'P 1 21/c 1'
_atom_sites_solution_hydrogens geom
_atom_sites_solution_primary direct
_atom_sites_solution_secondary difmap
_audit_creation_method SHELXL-97
_cell_angle_alpha 90.00
_cell_angle_beta 95.785(3)
_cell_angle_gamma 90.00
_cell_formula_units_Z 4
_cell_length_a 6.7925(17)
_cell_length_b 14.670(4)
_cell_length_c 11.674(3)
_cell_measurement_reflns_used 7207
_cell_measurement_temperature 173(2)
_cell_measurement_theta_max 27.84
_cell_measurement_theta_min 2.24
_cell_volume 1157.3(5)
_computing_cell_refinement 'Bruker SAINT'
_computing_data_collection 'Bruker APEX2'
_computing_data_reduction 'Bruker SAINT'
_computing_molecular_graphics 'Bruker SHELXTL'
_computing_publication_material 'Bruker SHELXTL'
_computing_structure_refinement 'SHELXL-97 (Sheldrick, 2008)'
_computing_structure_solution 'SHELXS-97 (Sheldrick, 2008)'
_diffrn_ambient_temperature 173(2)
_diffrn_measured_fraction_theta_full 0.993
_diffrn_measured_fraction_theta_max 0.993
_diffrn_measurement_device_type 'Bruker Apex II platform CCD'
_diffrn_measurement_method 'Omega and Phi scans'
_diffrn_radiation_monochromator graphite
_diffrn_radiation_source 'fine-focus sealed tube'
_diffrn_radiation_type MoK\a
_diffrn_radiation_wavelength 0.71073
_diffrn_reflns_av_R_equivalents 0.0000
_diffrn_reflns_av_sigmaI/netI 0.0220
_diffrn_reflns_limit_h_max 8
_diffrn_reflns_limit_h_min -8
_diffrn_reflns_limit_k_max 18
_diffrn_reflns_limit_k_min 0
_diffrn_reflns_limit_l_max 15
_diffrn_reflns_limit_l_min 0
_diffrn_reflns_number 2594
_diffrn_reflns_theta_full 27.38
_diffrn_reflns_theta_max 27.38
_diffrn_reflns_theta_min 2.24
_exptl_absorpt_coefficient_mu 0.347
_exptl_absorpt_correction_T_max 0.9183
_exptl_absorpt_correction_T_min 0.8882
_exptl_absorpt_correction_type multi-scan
_exptl_absorpt_process_details 'SADABS (G. Sheldrick, 2003)'
_exptl_crystal_density_diffrn 1.525
_exptl_crystal_density_method 'not measured'
_exptl_crystal_F_000 552
_exptl_crystal_size_max 0.35
_exptl_crystal_size_mid 0.29
_exptl_crystal_size_min 0.25
_refine_diff_density_max 0.263
_refine_diff_density_min -0.335
_refine_diff_density_rms 0.049
_refine_ls_extinction_method none
_refine_ls_goodness_of_fit_ref 1.056
_refine_ls_hydrogen_treatment mixed
_refine_ls_matrix_type full
_refine_ls_number_parameters 203
_refine_ls_number_reflns 2594
_refine_ls_number_restraints 0
_refine_ls_restrained_S_all 1.056
_refine_ls_R_factor_all 0.0388
_refine_ls_R_factor_gt 0.0330
_refine_ls_shift/su_max 0.000
_refine_ls_shift/su_mean 0.000
_refine_ls_structure_factor_coef Fsqd
_refine_ls_weighting_details 'calc w=1/[\s^2^(Fo^2^)+(0.0421P)^2^+0.4111P] where P=(Fo^2^+2Fc^2^)/3'
_refine_ls_weighting_scheme calc
_refine_ls_wR_factor_gt 0.0834
_refine_ls_wR_factor_ref 0.0869
_reflns_number_gt 2334
_reflns_number_total 2594
_reflns_threshold_expression >2sigma(I)
_cod_data_source_file c3ce41271g.txt
_cod_data_source_block 12009z
_cod_depositor_comments
;
The following automatic conversions were performed:

'_symmetry_cell_setting' value 'Monoclinic' changed to 'monoclinic'
according to /home/saulius/struct/CIF-dictionaries/cif_core.dic
dictionary named 'cif_core.dic' version 2.4.2 from
2011-04-26.

'_exptl_absorpt_correction_type' value 'Multi Scan'
changed to 'multi-scan' according to
/home/saulius/struct/CIF-dictionaries/cif_core.dic dictionary named
'cif_core.dic' version 2.4.2 from 2011-04-26.

Automatic conversion script
Id: cif_fix_values 1891 2012-01-12 08:04:46Z andrius 
;
_cod_original_cell_volume 1157.4(5)
_cod_original_sg_symbol_H-M P2(1)/c
_cod_database_code 7211131

loop_
_symmetry_equiv_pos_as_xyz
'x, y, z'
'-x, y+1/2, -z+1/2'
'-x, -y, -z'
'x, -y-1/2, z-1/2'

loop_
_atom_site_label
_atom_site_type_symbol
_atom_site_fract_x
_atom_site_fract_y
_atom_site_fract_z
_atom_site_U_iso_or_equiv
_atom_site_adp_type
_atom_site_occupancy
_atom_site_symmetry_multiplicity
_atom_site_calc_flag
Cl1 Cl 0.26405(8) 0.62584(3) 0.44440(4) 0.03138(13) Uani 1 1 d
O14 O 0.2186(2) 0.36642(8) 0.89128(11) 0.0273(3) Uani 1 1 d
O16 O 0.3030(3) 0.62461(10) 0.76420(12) 0.0412(4) Uani 1 1 d
C13 C 0.2352(3) 0.43014(14) 1.08350(16) 0.0283(4) Uani 1 1 d
C12 C 0.2581(3) 0.52585(12) 0.91651(15) 0.0235(4) Uani 1 1 d
C11 C 0.2550(3) 0.50631(14) 1.15347(16) 0.0305(4) Uani 1 1 d
C10 C 0.2599(3) 0.54147(12) 0.79299(16) 0.0260(4) Uani 1 1 d
O9 O 0.2847(3) 0.67701(9) 0.55244(12) 0.0432(4) Uani 1 1 d
C8 C 0.2358(3) 0.43866(12) 0.96471(15) 0.0235(4) Uani 1 1 d
N15 N 0.2210(3) 0.47969(12) 0.71503(15) 0.0359(4) Uani 1 1 d
C7 C 0.2764(3) 0.59277(14) 1.10739(17) 0.0297(4) Uani 1 1 d
O6 O 0.0990(3) 0.66054(12) 0.37297(15) 0.0520(5) Uani 1 1 d
O5 O 0.2337(3) 0.53164(10) 0.46992(13) 0.0539(5) Uani 1 1 d
C4 C 0.2098(3) 0.27527(13) 0.93938(18) 0.0330(4) Uani 1 1 d
C3 C 0.2776(3) 0.60198(13) 0.99000(17) 0.0273(4) Uani 1 1 d
O2 O 0.4388(3) 0.63750(14) 0.38857(17) 0.0593(5) Uani 1 1 d
C1 C 0.2041(4) 0.21012(15) 0.8397(2) 0.0434(6) Uani 1 1 d
H3 H 0.293(3) 0.6587(16) 0.9573(19) 0.031(6) Uiso 1 1 d
H4B H 0.331(4) 0.2654(16) 0.997(2) 0.044(7) Uiso 1 1 d
H11 H 0.255(4) 0.4951(14) 1.2339(19) 0.029(5) Uiso 1 1 d
H1C H 0.319(5) 0.2179(18) 0.795(2) 0.049(7) Uiso 1 1 d
H7 H 0.291(3) 0.6437(15) 1.1537(19) 0.029(6) Uiso 1 1 d
H13 H 0.222(4) 0.3742(16) 1.115(2) 0.037(6) Uiso 1 1 d
H15B H 0.195(4) 0.425(2) 0.735(2) 0.048(7) Uiso 1 1 d
H4A H 0.101(4) 0.2689(15) 0.981(2) 0.034(6) Uiso 1 1 d
H1B H 0.089(5) 0.2218(18) 0.788(3) 0.053(8) Uiso 1 1 d
H16 H 0.296(4) 0.6335(18) 0.694(2) 0.049(7) Uiso 1 1 d
H1A H 0.216(5) 0.147(2) 0.872(3) 0.066(9) Uiso 1 1 d
H151 H 0.224(4) 0.4908(17) 0.641(2) 0.046(7) Uiso 1 1 d

loop_
_atom_site_aniso_label
_atom_site_aniso_U_11
_atom_site_aniso_U_22
_atom_site_aniso_U_33
_atom_site_aniso_U_23
_atom_site_aniso_U_13
_atom_site_aniso_U_12
Cl1 0.0449(3) 0.0253(2) 0.0233(2) -0.00090(17) 0.00024(19) -0.0013(2)
O14 0.0362(7) 0.0193(6) 0.0263(6) -0.0023(5) 0.0036(5) -0.0003(6)
O16 0.0706(12) 0.0271(7) 0.0249(7) 0.0027(6) -0.0002(7) -0.0074(8)
C13 0.0284(9) 0.0283(9) 0.0284(9) 0.0015(7) 0.0046(7) 0.0000(8)
C12 0.0205(8) 0.0240(8) 0.0255(8) -0.0010(6) 0.0000(7) 0.0019(7)
C11 0.0291(10) 0.0387(10) 0.0239(9) -0.0034(8) 0.0040(7) 0.0008(8)
C10 0.0253(9) 0.0239(9) 0.0281(9) 0.0009(7) -0.0006(7) 0.0017(7)
O9 0.0778(12) 0.0270(7) 0.0238(7) -0.0019(5) 0.0001(8) -0.0030(7)
C8 0.0204(9) 0.0235(8) 0.0262(9) -0.0026(7) 0.0010(7) 0.0018(7)
N15 0.0573(13) 0.0282(9) 0.0219(8) -0.0007(6) 0.0031(8) -0.0045(8)
C7 0.0283(10) 0.0315(10) 0.0291(9) -0.0082(8) 0.0016(8) 0.0004(8)
O6 0.0607(12) 0.0478(9) 0.0436(9) -0.0013(8) -0.0140(8) 0.0083(9)
O5 0.1021(15) 0.0225(7) 0.0364(8) -0.0006(6) 0.0043(9) -0.0069(9)
C4 0.0408(12) 0.0221(9) 0.0356(10) 0.0011(8) 0.0023(10) 0.0004(8)
C3 0.0264(9) 0.0238(9) 0.0313(9) -0.0025(7) 0.0004(7) 0.0005(7)
O2 0.0551(12) 0.0765(14) 0.0488(10) -0.0098(10) 0.0173(9) -0.0121(10)
C1 0.0583(16) 0.0245(10) 0.0455(13) -0.0053(9) -0.0037(12) 0.0047(10)

loop_
_atom_type_symbol
_atom_type_description
_atom_type_scat_dispersion_real
_atom_type_scat_dispersion_imag
_atom_type_scat_source
C C 0.0033 0.0016 'International Tables Vol C Tables 4.2.6.8 and 6.1.1.4'
H H 0.0000 0.0000 'International Tables Vol C Tables 4.2.6.8 and 6.1.1.4'
N N 0.0061 0.0033 'International Tables Vol C Tables 4.2.6.8 and 6.1.1.4'
O O 0.0106 0.0060 'International Tables Vol C Tables 4.2.6.8 and 6.1.1.4'
Cl Cl 0.1484 0.1585 'International Tables Vol C Tables 4.2.6.8 and 6.1.1.4'

loop_
_geom_angle_atom_site_label_1
_geom_angle_atom_site_label_2
_geom_angle_atom_site_label_3
_geom_angle
O2 Cl1 O6 109.49(12)
O2 Cl1 O5 110.85(13)
O6 Cl1 O5 110.21(12)
O2 Cl1 O9 108.77(11)
O6 Cl1 O9 108.87(10)
O5 Cl1 O9 108.60(9)
C8 O14 C4 118.51(14)
C10 O16 H16 114.2(18)
C11 C13 C8 120.38(18)
C11 C13 H13 119.8(15)
C8 C13 H13 119.8(15)
C3 C12 C8 118.92(16)
C3 C12 C10 117.89(16)
C8 C12 C10 123.18(16)
C13 C11 C7 121.07(17)
C13 C11 H11 115.7(13)
C7 C11 H11 123.2(13)
N15 C10 O16 120.58(18)
N15 C10 C12 124.28(17)
O16 C10 C12 115.14(16)
O14 C8 C13 123.27(17)
O14 C8 C12 117.41(15)
C13 C8 C12 119.31(16)
C10 N15 H15B 119.5(18)
C10 N15 H151 122.4(17)
H15B N15 H151 118(2)
C3 C7 C11 119.03(17)
C3 C7 H7 119.5(13)
C11 C7 H7 121.5(13)
O14 C4 C1 106.54(17)
O14 C4 H4B 108.9(14)
C1 C4 H4B 112.2(14)
O14 C4 H4A 111.1(14)
C1 C4 H4A 112.3(14)
H4B C4 H4A 105.9(19)
C7 C3 C12 121.29(17)
C7 C3 H3 120.7(14)
C12 C3 H3 118.0(14)
C4 C1 H1C 112.0(16)
C4 C1 H1B 109.5(17)
H1C C1 H1B 106(2)
C4 C1 H1A 107.4(17)
H1C C1 H1A 106(2)
H1B C1 H1A 116(2)

loop_
_geom_bond_atom_site_label_1
_geom_bond_atom_site_label_2
_geom_bond_distance
Cl1 O2 1.421(2)
Cl1 O6 1.4225(18)
Cl1 O5 1.4329(16)
Cl1 O9 1.4624(14)
O14 C8 1.361(2)
O14 C4 1.454(2)
O16 C10 1.306(2)
O16 H16 0.83(3)
C13 C11 1.383(3)
C13 C8 1.393(3)
C13 H13 0.91(2)
C12 C3 1.406(2)
C12 C8 1.412(3)
C12 C10 1.461(2)
C11 C7 1.391(3)
C11 H11 0.95(2)
C10 N15 1.293(2)
N15 H15B 0.86(3)
N15 H151 0.88(3)
C7 C3 1.378(3)
C7 H7 0.92(2)
C4 C1 1.503(3)
C4 H4B 1.02(3)
C4 H4A 0.93(3)
C3 H3 0.93(2)
C1 H1C 0.98(3)
C1 H1B 0.95(3)
C1 H1A 0.99(3)

loop_
_geom_torsion_atom_site_label_1
_geom_torsion_atom_site_label_2
_geom_torsion_atom_site_label_3
_geom_torsion_atom_site_label_4
_geom_torsion
C8 C13 C11 C7 -0.2(3)
C3 C12 C10 N15 -171.7(2)
C8 C12 C10 N15 7.6(3)
C3 C12 C10 O16 7.7(3)
C8 C12 C10 O16 -172.97(18)
C4 O14 C8 C13 -3.4(3)
C4 O14 C8 C12 175.64(16)
C11 C13 C8 O14 179.47(18)
C11 C13 C8 C12 0.4(3)
C3 C12 C8 O14 -179.59(16)
C10 C12 C8 O14 1.1(3)
C3 C12 C8 C13 -0.5(3)
C10 C12 C8 C13 -179.83(18)
C13 C11 C7 C3 0.1(3)
C8 O14 C4 C1 -176.52(18)
C11 C7 C3 C12 -0.2(3)
C8 C12 C3 C7 0.4(3)
C10 C12 C3 C7 179.75(19)
